data_4338302
loop_
_publ_author_name
'Chakraborty, Biswarup'
'Bhunya, Sourav'
'Paul, Ankan'
'Paine, Tapan Kanti'

_publ_section_title
;
 Reactivity of Biomimetic Iron(II)-2-aminophenolate Complexes toward
 Dioxygen: Mechanistic Investigations on the Oxidative C-C Bond Cleavage
 of Substituted 2-Aminophenols.
;
_journal_issue 10
_journal_name_full 'Inorganic chemistry'
_journal_page_first 4899
_journal_page_last 4912
_journal_paper_doi 10.1021/ic403043e
_journal_volume 53
_journal_year 2014
_chemical_formula_sum 'C60 H70 B Fe N5 O2'
_chemical_formula_weight 959.87
_chemical_name_systematic
; 
 ? 
;
_space_group_IT_number 14
_symmetry_cell_setting monoclinic
_symmetry_space_group_name_Hall '-P 2ybc'
_symmetry_space_group_name_H-M 'P 1 21/c 1'
_atom_sites_solution_hydrogens geom
_atom_sites_solution_primary direct
_atom_sites_solution_secondary difmap
_audit_creation_method SHELXL-97
_cell_angle_alpha 90.00
_cell_angle_beta 108.980(4)
_cell_angle_gamma 90.00
_cell_formula_units_Z 4
_cell_length_a 22.532(3)
_cell_length_b 10.9637(15)
_cell_length_c 22.470(3)
_cell_measurement_reflns_used 9581
_cell_measurement_temperature 150(2)
_cell_measurement_theta_max 29.90
_cell_measurement_theta_min 2.42
_cell_volume 5249.1(12)
_computing_cell_refinement 'Bruker SAINT'
_computing_data_collection 'Bruker APEX2'
_computing_data_reduction 'Bruker SAINT'
_computing_molecular_graphics 'Bruker SHELXTL'
_computing_publication_material Ortep
_computing_structure_refinement 'SHELXL-97 (Sheldrick, 2008)'
_computing_structure_solution 'SHELXS-97 (Sheldrick, 2008)'
_diffrn_ambient_temperature 150(2)
_diffrn_measured_fraction_theta_full 0.994
_diffrn_measured_fraction_theta_max 0.994
_diffrn_measurement_device_type 'Bruker APEX-II CCD'
_diffrn_measurement_method 'Phi and omega scan'
_diffrn_radiation_monochromator graphite
_diffrn_radiation_source 'fine-focus sealed tube'
_diffrn_radiation_type MoK\a
_diffrn_radiation_wavelength 0.71073
_diffrn_reflns_av_R_equivalents 0.0486
_diffrn_reflns_av_sigmaI/netI 0.0311
_diffrn_reflns_limit_h_max 27
_diffrn_reflns_limit_h_min -27
_diffrn_reflns_limit_k_max 13
_diffrn_reflns_limit_k_min -13
_diffrn_reflns_limit_l_max 26
_diffrn_reflns_limit_l_min -27
_diffrn_reflns_number 63203
_diffrn_reflns_theta_full 26.00
_diffrn_reflns_theta_max 26.00
_diffrn_reflns_theta_min 0.96
_exptl_absorpt_coefficient_mu 0.335
_exptl_absorpt_correction_T_max 0.9769
_exptl_absorpt_correction_T_min 0.9515
_exptl_absorpt_correction_type multi-scan
_exptl_absorpt_process_details Sadabs
_exptl_crystal_colour yellow
_exptl_crystal_density_diffrn 1.215
_exptl_crystal_density_method 'not measured'
_exptl_crystal_description block
_exptl_crystal_F_000 2048
_exptl_crystal_size_max 0.15
_exptl_crystal_size_mid 0.10
_exptl_crystal_size_min 0.07
_refine_diff_density_max 0.768
_refine_diff_density_min -0.731
_refine_diff_density_rms 0.107
_refine_ls_extinction_method none
_refine_ls_goodness_of_fit_ref 1.129
_refine_ls_hydrogen_treatment constr
_refine_ls_matrix_type full
_refine_ls_number_parameters 633
_refine_ls_number_reflns 10244
_refine_ls_number_restraints 0
_refine_ls_restrained_S_all 1.129
_refine_ls_R_factor_all 0.0634
_refine_ls_R_factor_gt 0.0526
_refine_ls_shift/su_max 0.001
_refine_ls_shift/su_mean 0.000
_refine_ls_structure_factor_coef Fsqd
_refine_ls_weighting_details 'calc w=1/[\s^2^(Fo^2^)+(0.0693P)^2^+6.1120P] where P=(Fo^2^+2Fc^2^)/3'
_refine_ls_weighting_scheme calc
_refine_ls_wR_factor_gt 0.1368
_refine_ls_wR_factor_ref 0.1477
_reflns_number_gt 8781
_reflns_number_total 10244
_reflns_threshold_expression >2sigma(I)
_cod_data_source_file ic403043e_si_003.cif
_cod_data_source_block bc212h
_cod_depositor_comments
;
The following automatic conversions were performed:

'_symmetry_cell_setting' value 'Monoclinic' changed to 'monoclinic'
according to
/usr/data/users/saulius/crontab/automatic-downloads/rss-feeds/ACS/lib/dictionaries/cif_core.dic
dictionary named 'cif_core.dic' version 2.4.2 from
2011-04-26.

'_exptl_absorpt_correction_type' value 'Multi-Scan'
changed to 'multi-scan' according to
/usr/data/users/saulius/crontab/automatic-downloads/rss-feeds/ACS/lib/dictionaries/cif_core.dic
dictionary named 'cif_core.dic' version 2.4.2 from 2011-04-26.

Automatic conversion script
Id: cif_fix_values 2281 2013-09-26 08:29:07Z andrius 

 Adding full bibliography for 4338301--4338302.cif.
;
_cod_original_cell_volume 5249.0(12)
_cod_original_sg_symbol_H-M P2(1)/c
_cod_database_code 4338302

loop_
_symmetry_equiv_pos_as_xyz
'x, y, z'
'-x, y+1/2, -z+1/2'
'-x, -y, -z'
'x, -y-1/2, z-1/2'

loop_
_atom_site_label
_atom_site_type_symbol
_atom_site_fract_x
_atom_site_fract_y
_atom_site_fract_z
_atom_site_U_iso_or_equiv
_atom_site_adp_type
_atom_site_occupancy
_atom_site_symmetry_multiplicity
_atom_site_calc_flag
_atom_site_refinement_flags
Fe1 Fe 0.735743(15) 0.28855(3) 0.532521(15) 0.01614(11) Uani 1 1 d .
N3 N 0.82625(9) 0.20192(17) 0.52071(10) 0.0185(4) Uani 1 1 d .
C15 C 0.83730(11) 0.4166(2) 0.63596(11) 0.0191(5) Uani 1 1 d .
H15A H 0.8803 0.4089 0.6636 0.023 Uiso 1 1 calc R
H15B H 0.8157 0.4705 0.6563 0.023 Uiso 1 1 calc R
N5 N 0.70467(9) 0.10156(17) 0.54931(9) 0.0190(4) Uani 1 1 d .
H5A H 0.7352 0.0467 0.5521 0.023 Uiso 1 1 calc R
H5B H 0.6952 0.0997 0.5852 0.023 Uiso 1 1 calc R
C27 C 0.64930(11) 0.0748(2) 0.49546(11) 0.0166(5) Uani 1 1 d .
C8 C 0.85316(12) 0.1953(2) 0.63482(12) 0.0219(5) Uani 1 1 d .
H8A H 0.8356 0.1193 0.6437 0.026 Uiso 1 1 calc R
H8B H 0.8905 0.2130 0.6702 0.026 Uiso 1 1 calc R
C47 C 0.78545(11) 0.8112(2) 0.30801(12) 0.0186(5) Uani 1 1 d .
B1 B 0.83771(12) 0.7752(2) 0.27333(13) 0.0168(5) Uani 1 1 d .
N2 N 0.80697(9) 0.29408(17) 0.62853(9) 0.0174(4) Uani 1 1 d .
N1 N 0.68716(9) 0.37498(18) 0.59668(10) 0.0198(4) Uani 1 1 d .
N4 N 0.78602(9) 0.45905(17) 0.52411(9) 0.0176(4) Uani 1 1 d .
O1 O 0.66901(8) 0.26055(15) 0.45160(8) 0.0189(3) Uani 1 1 d .
C16 C 0.83762(11) 0.4751(2) 0.57510(11) 0.0184(5) Uani 1 1 d .
C7 C 0.77461(12) 0.2788(2) 0.67568(11) 0.0205(5) Uani 1 1 d .
H7A H 0.8025 0.3028 0.7168 0.025 Uiso 1 1 calc R
H7B H 0.7637 0.1936 0.6778 0.025 Uiso 1 1 calc R
C20 C 0.78216(12) 0.5214(2) 0.47086(12) 0.0200(5) Uani 1 1 d .
C6 C 0.71598(12) 0.3554(2) 0.65858(12) 0.0212(5) Uani 1 1 d .
C9 C 0.87135(11) 0.1797(2) 0.57643(12) 0.0204(5) Uani 1 1 d .
C13 C 0.84035(12) 0.1838(2) 0.46748(12) 0.0219(5) Uani 1 1 d .
C2 C 0.63368(12) 0.4418(2) 0.57878(13) 0.0225(5) Uani 1 1 d .
C1 C 0.60297(12) 0.4621(2) 0.51000(13) 0.0279(6) Uani 1 1 d .
H1A H 0.6314 0.5046 0.4933 0.042 Uiso 1 1 calc R
H1B H 0.5657 0.5100 0.5032 0.042 Uiso 1 1 calc R
H1C H 0.5921 0.3849 0.4891 0.042 Uiso 1 1 calc R
C19 C 0.83132(13) 0.5948(2) 0.46726(13) 0.0263(6) Uani 1 1 d .
H19 H 0.8285 0.6346 0.4299 0.032 Uiso 1 1 calc R
C5 C 0.69318(13) 0.4009(2) 0.70456(13) 0.0269(6) Uani 1 1 d .
H5 H 0.7145 0.3866 0.7470 0.032 Uiso 1 1 calc R
C12 C 0.89909(13) 0.1419(3) 0.46898(14) 0.0315(6) Uani 1 1 d .
H12 H 0.9077 0.1292 0.4317 0.038 Uiso 1 1 calc R
C3 C 0.60842(13) 0.4892(2) 0.62302(14) 0.0283(6) Uani 1 1 d .
H3 H 0.5717 0.5350 0.6099 0.034 Uiso 1 1 calc R
C18 C 0.88399(13) 0.6083(2) 0.51917(14) 0.0303(6) Uani 1 1 d .
H18 H 0.9171 0.6569 0.5171 0.036 Uiso 1 1 calc R
C11 C 0.94444(13) 0.1195(3) 0.52592(15) 0.0354(7) Uani 1 1 d .
H11 H 0.9839 0.0918 0.5275 0.042 Uiso 1 1 calc R
C14 C 0.79011(13) 0.2119(3) 0.40625(12) 0.0278(6) Uani 1 1 d .
H14A H 0.7498 0.1921 0.4095 0.042 Uiso 1 1 calc R
H14B H 0.7971 0.1644 0.3732 0.042 Uiso 1 1 calc R
H14C H 0.7914 0.2970 0.3969 0.042 Uiso 1 1 calc R
C21 C 0.72266(13) 0.5131(2) 0.41592(12) 0.0271(6) Uani 1 1 d .
H21A H 0.7018 0.4376 0.4180 0.041 Uiso 1 1 calc R
H21B H 0.7324 0.5162 0.3774 0.041 Uiso 1 1 calc R
H21C H 0.6957 0.5801 0.4172 0.041 Uiso 1 1 calc R
C4 C 0.63812(14) 0.4680(2) 0.68607(14) 0.0309(6) Uani 1 1 d .
H4 H 0.6214 0.4983 0.7159 0.037 Uiso 1 1 calc R
C10 C 0.93067(12) 0.1385(2) 0.58083(13) 0.0280(6) Uani 1 1 d .
H10 H 0.9606 0.1238 0.6199 0.034 Uiso 1 1 calc R
C17 C 0.88730(12) 0.5487(2) 0.57462(13) 0.0246(5) Uani 1 1 d .
H17 H 0.9221 0.5580 0.6106 0.030 Uiso 1 1 calc R
C25 C 0.56216(11) -0.0556(2) 0.44191(12) 0.0196(5) Uani 1 1 d .
C26 C 0.61460(11) -0.0303(2) 0.49367(11) 0.0185(5) Uani 1 1 d .
H26 H 0.6265 -0.0843 0.5274 0.022 Uiso 1 1 calc R
C23 C 0.58131(11) 0.1346(2) 0.39192(11) 0.0197(5) Uani 1 1 d .
C22 C 0.63418(10) 0.1600(2) 0.44597(11) 0.0158(5) Uani 1 1 d .
C24 C 0.54752(11) 0.0278(2) 0.39219(12) 0.0219(5) Uani 1 1 d .
H24 H 0.5130 0.0112 0.3569 0.026 Uiso 1 1 calc R
C28 C 0.56221(12) 0.2196(3) 0.33441(12) 0.0277(6) Uani 1 1 d .
C29 C 0.61728(14) 0.2323(3) 0.30863(13) 0.0356(7) Uani 1 1 d .
H29A H 0.6512 0.2748 0.3387 0.053 Uiso 1 1 calc R
H29B H 0.6038 0.2773 0.2699 0.053 Uiso 1 1 calc R
H29C H 0.6312 0.1527 0.3012 0.053 Uiso 1 1 calc R
C30 C 0.54451(16) 0.3462(3) 0.35214(16) 0.0443(8) Uani 1 1 d .
H30A H 0.5105 0.3388 0.3688 0.066 Uiso 1 1 calc R
H30B H 0.5318 0.3971 0.3154 0.066 Uiso 1 1 calc R
H30C H 0.5801 0.3820 0.3833 0.066 Uiso 1 1 calc R
C31 C 0.50611(16) 0.1701(4) 0.28072(15) 0.0540(10) Uani 1 1 d .
H31A H 0.5162 0.0910 0.2685 0.081 Uiso 1 1 calc R
H31B H 0.4968 0.2245 0.2454 0.081 Uiso 1 1 calc R
H31C H 0.4702 0.1639 0.2947 0.081 Uiso 1 1 calc R
C32 C 0.52434(12) -0.1741(2) 0.43742(12) 0.0230(5) Uani 1 1 d .
C33 C 0.52544(15) -0.2172(3) 0.50241(14) 0.0339(7) Uani 1 1 d .
H33A H 0.5679 -0.2337 0.5280 0.051 Uiso 1 1 calc R
H33B H 0.5008 -0.2901 0.4982 0.051 Uiso 1 1 calc R
H33C H 0.5082 -0.1548 0.5219 0.051 Uiso 1 1 calc R
C34 C 0.55431(14) -0.2724(2) 0.40735(14) 0.0301(6) Uani 1 1 d .
H34A H 0.5551 -0.2443 0.3672 0.045 Uiso 1 1 calc R
H34B H 0.5301 -0.3461 0.4018 0.045 Uiso 1 1 calc R
H34C H 0.5964 -0.2881 0.4343 0.045 Uiso 1 1 calc R
C35 C 0.45562(13) -0.1570(3) 0.39630(17) 0.0396(7) Uani 1 1 d .
H35A H 0.4379 -0.0894 0.4118 0.059 Uiso 1 1 calc R
H35B H 0.4324 -0.2298 0.3977 0.059 Uiso 1 1 calc R
H35C H 0.4536 -0.1413 0.3537 0.059 Uiso 1 1 calc R
C36 C 0.87624(11) 0.6576(2) 0.31372(12) 0.0185(5) Uani 1 1 d .
C40 C 0.88221(13) 0.4396(2) 0.33900(14) 0.0307(6) Uani 1 1 d .
H40 H 0.8653 0.3618 0.3296 0.037 Uiso 1 1 calc R
C46 C 0.72097(12) 0.7873(2) 0.28374(13) 0.0237(5) Uani 1 1 d .
H46 H 0.7052 0.7512 0.2443 0.028 Uiso 1 1 calc R
C42 C 0.80546(12) 0.8621(2) 0.36881(12) 0.0225(5) Uani 1 1 d .
H42 H 0.8481 0.8763 0.3882 0.027 Uiso 1 1 calc R
C41 C 0.85266(12) 0.5381(2) 0.30190(13) 0.0242(5) Uani 1 1 d .
H41 H 0.8162 0.5244 0.2683 0.029 Uiso 1 1 calc R
C45 C 0.67940(13) 0.8153(3) 0.31624(14) 0.0286(6) Uani 1 1 d .
H45 H 0.6370 0.7970 0.2983 0.034 Uiso 1 1 calc R
C43 C 0.76453(14) 0.8923(2) 0.40133(13) 0.0283(6) Uani 1 1 d .
H43 H 0.7800 0.9276 0.4410 0.034 Uiso 1 1 calc R
C37 C 0.93109(12) 0.6703(2) 0.36517(13) 0.0246(5) Uani 1 1 d .
H37 H 0.9484 0.7477 0.3749 0.029 Uiso 1 1 calc R
C38 C 0.96117(13) 0.5729(3) 0.40266(14) 0.0320(6) Uani 1 1 d .
H38 H 0.9977 0.5859 0.4363 0.038 Uiso 1 1 calc R
C39 C 0.93637(14) 0.4561(3) 0.38963(14) 0.0339(7) Uani 1 1 d .
H39 H 0.9558 0.3903 0.4145 0.041 Uiso 1 1 calc R
C44 C 0.70061(13) 0.8699(2) 0.37469(14) 0.0296(6) Uani 1 1 d .
H44 H 0.6728 0.8913 0.3958 0.036 Uiso 1 1 calc R
C49 C 0.88349(12) 1.0067(2) 0.29991(11) 0.0208(5) Uani 1 1 d .
H49 H 0.8501 1.0254 0.3140 0.025 Uiso 1 1 calc R
C48 C 0.88733(11) 0.8889(2) 0.27706(11) 0.0172(5) Uani 1 1 d .
C53 C 0.93807(11) 0.8707(2) 0.25458(12) 0.0231(5) Uani 1 1 d .
H53 H 0.9423 0.7946 0.2381 0.028 Uiso 1 1 calc R
C52 C 0.98226(12) 0.9598(2) 0.25565(13) 0.0272(6) Uani 1 1 d .
H52 H 1.0147 0.9434 0.2397 0.033 Uiso 1 1 calc R
C50 C 0.92798(13) 1.0969(2) 0.30226(13) 0.0278(6) Uani 1 1 d .
H50 H 0.9240 1.1734 0.3185 0.033 Uiso 1 1 calc R
C51 C 0.97749(13) 1.0739(2) 0.28087(13) 0.0301(6) Uani 1 1 d .
H51 H 1.0074 1.1338 0.2832 0.036 Uiso 1 1 calc R
C59 C 0.83609(11) 0.6603(2) 0.16741(12) 0.0209(5) Uani 1 1 d .
H59 H 0.8697 0.6140 0.1919 0.025 Uiso 1 1 calc R
C54 C 0.80747(11) 0.7431(2) 0.19784(12) 0.0173(5) Uani 1 1 d .
C55 C 0.75620(11) 0.8073(2) 0.15702(12) 0.0197(5) Uani 1 1 d .
H55 H 0.7355 0.8637 0.1742 0.024 Uiso 1 1 calc R
C57 C 0.76503(13) 0.7094(2) 0.06428(12) 0.0242(5) Uani 1 1 d .
H57 H 0.7512 0.6986 0.0209 0.029 Uiso 1 1 calc R
C56 C 0.73503(12) 0.7902(2) 0.09218(12) 0.0238(5) Uani 1 1 d .
H56 H 0.7003 0.8335 0.0673 0.029 Uiso 1 1 calc R
C58 C 0.81629(12) 0.6448(2) 0.10259(13) 0.0243(5) Uani 1 1 d .
H58 H 0.8375 0.5908 0.0847 0.029 Uiso 1 1 calc R
O2 O 0.70426(10) -0.00362(17) 0.67165(9) 0.0309(4) Uani 1 1 d .
H2 H 0.7213 -0.0707 0.6765 0.046 Uiso 1 1 calc R
C60 C 0.67702(15) 0.0155(3) 0.71921(16) 0.0447(8) Uani 1 1 d .
H60A H 0.7068 -0.0050 0.7594 0.067 Uiso 1 1 calc R
H60B H 0.6405 -0.0350 0.7113 0.067 Uiso 1 1 calc R
H60C H 0.6652 0.0996 0.7193 0.067 Uiso 1 1 calc R

loop_
_atom_site_aniso_label
_atom_site_aniso_U_11
_atom_site_aniso_U_22
_atom_site_aniso_U_33
_atom_site_aniso_U_23
_atom_site_aniso_U_13
_atom_site_aniso_U_12
Fe1 0.02104(18) 0.01067(17) 0.01526(18) -0.00039(12) 0.00389(13) -0.00231(13)
N3 0.0245(10) 0.0093(9) 0.0207(11) -0.0023(8) 0.0061(8) -0.0017(8)
C15 0.0243(12) 0.0135(11) 0.0186(12) -0.0013(9) 0.0057(10) -0.0051(9)
N5 0.0246(10) 0.0116(9) 0.0174(10) -0.0003(8) 0.0022(8) -0.0011(8)
C27 0.0200(11) 0.0142(11) 0.0151(11) -0.0027(9) 0.0049(9) -0.0001(9)
C8 0.0266(13) 0.0140(11) 0.0211(13) 0.0012(9) 0.0021(10) 0.0000(10)
C47 0.0261(12) 0.0083(10) 0.0225(13) 0.0061(9) 0.0094(10) 0.0024(9)
B1 0.0181(12) 0.0099(12) 0.0225(14) 0.0015(10) 0.0069(10) 0.0012(10)
N2 0.0238(10) 0.0103(9) 0.0174(10) 0.0001(7) 0.0057(8) -0.0019(8)
N1 0.0247(10) 0.0113(9) 0.0248(11) -0.0009(8) 0.0101(9) -0.0050(8)
N4 0.0254(10) 0.0100(9) 0.0182(10) -0.0002(8) 0.0082(8) -0.0001(8)
O1 0.0216(8) 0.0139(8) 0.0192(9) 0.0011(7) 0.0038(7) -0.0037(7)
C16 0.0253(12) 0.0093(10) 0.0219(12) -0.0021(9) 0.0094(10) -0.0003(9)
C7 0.0295(13) 0.0163(12) 0.0155(12) 0.0002(9) 0.0071(10) -0.0059(10)
C20 0.0291(13) 0.0112(11) 0.0214(12) -0.0003(9) 0.0106(10) 0.0016(9)
C6 0.0317(13) 0.0114(11) 0.0228(13) -0.0026(9) 0.0118(11) -0.0091(10)
C9 0.0250(12) 0.0096(11) 0.0234(13) -0.0018(9) 0.0034(10) -0.0025(9)
C13 0.0290(13) 0.0143(12) 0.0225(13) -0.0051(9) 0.0086(11) -0.0044(10)
C2 0.0259(12) 0.0119(11) 0.0325(14) -0.0006(10) 0.0133(11) -0.0056(9)
C1 0.0247(13) 0.0222(13) 0.0376(16) 0.0002(11) 0.0111(11) 0.0026(10)
C19 0.0414(15) 0.0166(12) 0.0249(14) 0.0036(10) 0.0161(12) -0.0039(11)
C5 0.0382(15) 0.0213(13) 0.0268(14) -0.0030(11) 0.0181(12) -0.0105(11)
C12 0.0322(14) 0.0335(15) 0.0310(15) -0.0112(12) 0.0134(12) -0.0012(12)
C3 0.0329(14) 0.0169(12) 0.0415(17) -0.0032(11) 0.0209(13) -0.0025(11)
C18 0.0357(15) 0.0219(13) 0.0372(16) 0.0015(11) 0.0174(13) -0.0109(11)
C11 0.0245(13) 0.0375(16) 0.0438(18) -0.0090(14) 0.0106(12) 0.0044(12)
C14 0.0367(15) 0.0280(14) 0.0203(13) -0.0024(11) 0.0115(11) 0.0027(11)
C21 0.0347(14) 0.0213(13) 0.0233(14) 0.0069(10) 0.0069(11) -0.0006(11)
C4 0.0432(16) 0.0205(13) 0.0408(17) -0.0088(12) 0.0299(14) -0.0091(12)
C10 0.0242(13) 0.0240(13) 0.0298(15) -0.0042(11) 0.0006(11) 0.0006(10)
C17 0.0271(13) 0.0196(12) 0.0265(14) -0.0028(10) 0.0079(11) -0.0049(10)
C25 0.0221(12) 0.0163(12) 0.0219(12) -0.0040(9) 0.0090(10) -0.0015(9)
C26 0.0228(12) 0.0123(11) 0.0218(12) 0.0005(9) 0.0091(10) 0.0016(9)
C23 0.0188(11) 0.0230(12) 0.0176(12) 0.0002(10) 0.0063(9) -0.0002(9)
C22 0.0175(11) 0.0133(11) 0.0175(12) -0.0016(9) 0.0070(9) 0.0010(9)
C24 0.0185(11) 0.0261(13) 0.0202(12) -0.0039(10) 0.0052(10) -0.0034(10)
C28 0.0269(13) 0.0346(15) 0.0178(13) 0.0066(11) 0.0021(11) -0.0047(11)
C29 0.0415(16) 0.0463(18) 0.0202(14) 0.0045(12) 0.0117(12) -0.0090(14)
C30 0.0495(19) 0.0421(18) 0.0396(18) 0.0220(15) 0.0122(15) 0.0206(15)
C31 0.0436(19) 0.073(3) 0.0282(17) 0.0223(17) -0.0115(14) -0.0265(18)
C32 0.0241(12) 0.0169(12) 0.0280(14) -0.0051(10) 0.0082(11) -0.0050(10)
C33 0.0439(16) 0.0254(14) 0.0383(17) -0.0071(12) 0.0212(14) -0.0161(12)
C34 0.0419(16) 0.0174(13) 0.0326(15) -0.0058(11) 0.0142(13) -0.0030(11)
C35 0.0255(14) 0.0242(14) 0.063(2) -0.0012(14) 0.0058(14) -0.0088(12)
C36 0.0199(11) 0.0137(11) 0.0242(13) 0.0034(9) 0.0101(10) 0.0024(9)
C40 0.0363(15) 0.0146(12) 0.0429(17) 0.0049(11) 0.0152(13) 0.0021(11)
C46 0.0282(13) 0.0191(12) 0.0251(14) 0.0017(10) 0.0105(11) -0.0009(10)
C42 0.0298(13) 0.0168(12) 0.0217(13) 0.0046(10) 0.0093(10) -0.0018(10)
C41 0.0247(12) 0.0150(12) 0.0323(14) 0.0026(10) 0.0086(11) -0.0006(10)
C45 0.0245(13) 0.0289(14) 0.0353(16) 0.0079(12) 0.0136(12) 0.0027(11)
C43 0.0478(16) 0.0192(13) 0.0226(13) 0.0018(10) 0.0178(12) -0.0016(12)
C37 0.0239(12) 0.0171(12) 0.0315(14) 0.0029(10) 0.0075(11) 0.0004(10)
C38 0.0270(14) 0.0314(15) 0.0330(15) 0.0074(12) 0.0034(12) 0.0067(12)
C39 0.0387(16) 0.0220(14) 0.0417(17) 0.0160(12) 0.0141(13) 0.0134(12)
C44 0.0381(15) 0.0241(14) 0.0364(16) 0.0075(11) 0.0255(13) 0.0061(11)
C49 0.0295(13) 0.0130(11) 0.0205(12) 0.0003(9) 0.0090(10) -0.0007(10)
C48 0.0215(11) 0.0114(11) 0.0171(12) 0.0026(9) 0.0040(9) 0.0002(9)
C53 0.0242(12) 0.0165(12) 0.0292(14) 0.0005(10) 0.0094(11) 0.0002(10)
C52 0.0205(12) 0.0271(14) 0.0339(15) 0.0079(11) 0.0086(11) -0.0001(10)
C50 0.0390(15) 0.0127(12) 0.0280(14) -0.0002(10) 0.0059(12) -0.0057(11)
C51 0.0285(14) 0.0200(13) 0.0365(16) 0.0077(11) 0.0033(12) -0.0101(11)
C59 0.0226(12) 0.0130(11) 0.0282(14) 0.0001(10) 0.0096(10) -0.0002(9)
C54 0.0187(11) 0.0087(10) 0.0260(13) -0.0008(9) 0.0096(10) -0.0026(9)
C55 0.0262(12) 0.0098(11) 0.0247(13) 0.0003(9) 0.0105(10) 0.0005(9)
C57 0.0344(14) 0.0181(12) 0.0210(13) -0.0034(10) 0.0101(11) -0.0058(10)
C56 0.0290(13) 0.0158(12) 0.0249(13) 0.0014(10) 0.0065(11) 0.0005(10)
C58 0.0323(14) 0.0132(12) 0.0322(15) -0.0051(10) 0.0172(11) -0.0010(10)
O2 0.0434(11) 0.0212(10) 0.0300(10) 0.0075(8) 0.0144(9) 0.0096(8)
C60 0.0385(17) 0.053(2) 0.049(2) 0.0182(16) 0.0236(15) 0.0198(15)

loop_
_atom_type_symbol
_atom_type_description
_atom_type_scat_dispersion_real
_atom_type_scat_dispersion_imag
_atom_type_scat_source
C C 0.0033 0.0016 'International Tables Vol C Tables 4.2.6.8 and 6.1.1.4'
H H 0.0000 0.0000 'International Tables Vol C Tables 4.2.6.8 and 6.1.1.4'
B B 0.0013 0.0007 'International Tables Vol C Tables 4.2.6.8 and 6.1.1.4'
N N 0.0061 0.0033 'International Tables Vol C Tables 4.2.6.8 and 6.1.1.4'
O O 0.0106 0.0060 'International Tables Vol C Tables 4.2.6.8 and 6.1.1.4'
Fe Fe 0.3463 0.8444 'International Tables Vol C Tables 4.2.6.8 and 6.1.1.4'

loop_
_geom_angle_atom_site_label_1
_geom_angle_atom_site_label_2
_geom_angle_atom_site_label_3
_geom_angle
O1 Fe1 N4 108.01(7)
O1 Fe1 N2 171.56(7)
N4 Fe1 N2 80.41(7)
O1 Fe1 N5 79.99(7)
N4 Fe1 N5 168.43(7)
N2 Fe1 N5 91.60(7)
O1 Fe1 N1 105.60(7)
N4 Fe1 N1 93.84(7)
N2 Fe1 N1 73.73(7)
N5 Fe1 N1 91.90(7)
O1 Fe1 N3 105.28(7)
N4 Fe1 N3 81.08(7)
N2 Fe1 N3 75.02(7)
N5 Fe1 N3 88.81(7)
N1 Fe1 N3 148.75(7)
C9 N3 C13 118.1(2)
C9 N3 Fe1 112.80(16)
C13 N3 Fe1 128.71(17)
N2 C15 C16 114.66(19)
N2 C15 H15A 108.6
C16 C15 H15A 108.6
N2 C15 H15B 108.6
C16 C15 H15B 108.6
H15A C15 H15B 107.6
C27 N5 Fe1 105.95(14)
C27 N5 H5A 110.5
Fe1 N5 H5A 110.5
C27 N5 H5B 110.5
Fe1 N5 H5B 110.5
H5A N5 H5B 108.7
C26 C27 C22 122.7(2)
C26 C27 N5 120.9(2)
C22 C27 N5 116.4(2)
N2 C8 C9 112.5(2)
N2 C8 H8A 109.1
C9 C8 H8A 109.1
N2 C8 H8B 109.1
C9 C8 H8B 109.1
H8A C8 H8B 107.8
C46 C47 C42 114.6(2)
C46 C47 B1 125.3(2)
C42 C47 B1 119.9(2)
C54 B1 C36 111.49(19)
C54 B1 C48 105.01(18)
C36 B1 C48 109.50(19)
C54 B1 C47 114.57(19)
C36 B1 C47 104.74(19)
C48 B1 C47 111.59(19)
C8 N2 C7 110.17(18)
C8 N2 C15 111.53(18)
C7 N2 C15 109.68(18)
C8 N2 Fe1 109.60(14)
C7 N2 Fe1 108.81(14)
C15 N2 Fe1 106.97(14)
C6 N1 C2 118.5(2)
C6 N1 Fe1 114.64(16)
C2 N1 Fe1 126.91(17)
C16 N4 C20 118.2(2)
C16 N4 Fe1 110.99(15)
C20 N4 Fe1 127.60(16)
C22 O1 Fe1 117.68(14)
N4 C16 C17 123.0(2)
N4 C16 C15 117.1(2)
C17 C16 C15 119.8(2)
N2 C7 C6 110.50(19)
N2 C7 H7A 109.6
C6 C7 H7A 109.6
N2 C7 H7B 109.6
C6 C7 H7B 109.6
H7A C7 H7B 108.1
N4 C20 C19 121.2(2)
N4 C20 C21 118.6(2)
C19 C20 C21 120.1(2)
N1 C6 C5 122.7(2)
N1 C6 C7 116.2(2)
C5 C6 C7 121.1(2)
N3 C9 C10 122.8(2)
N3 C9 C8 116.8(2)
C10 C9 C8 120.3(2)
N3 C13 C12 121.6(2)
N3 C13 C14 117.2(2)
C12 C13 C14 121.2(2)
N1 C2 C3 121.3(2)
N1 C2 C1 117.2(2)
C3 C2 C1 121.6(2)
C2 C1 H1A 109.5
C2 C1 H1B 109.5
H1A C1 H1B 109.5
C2 C1 H1C 109.5
H1A C1 H1C 109.5
H1B C1 H1C 109.5
C18 C19 C20 119.7(2)
C18 C19 H19 120.1
C20 C19 H19 120.1
C4 C5 C6 118.7(3)
C4 C5 H5 120.6
C6 C5 H5 120.6
C11 C12 C13 119.7(3)
C11 C12 H12 120.2
C13 C12 H12 120.2
C4 C3 C2 119.7(3)
C4 C3 H3 120.1
C2 C3 H3 120.1
C19 C18 C17 119.4(2)
C19 C18 H18 120.3
C17 C18 H18 120.3
C12 C11 C10 119.3(3)
C12 C11 H11 120.4
C10 C11 H11 120.4
C13 C14 H14A 109.5
C13 C14 H14B 109.5
H14A C14 H14B 109.5
C13 C14 H14C 109.5
H14A C14 H14C 109.5
H14B C14 H14C 109.5
C20 C21 H21A 109.5
C20 C21 H21B 109.5
H21A C21 H21B 109.5
C20 C21 H21C 109.5
H21A C21 H21C 109.5
H21B C21 H21C 109.5
C3 C4 C5 119.1(2)
C3 C4 H4 120.4
C5 C4 H4 120.4
C9 C10 C11 118.5(3)
C9 C10 H10 120.7
C11 C10 H10 120.7
C18 C17 C16 118.3(2)
C18 C17 H17 120.8
C16 C17 H17 120.8
C26 C25 C24 116.9(2)
C26 C25 C32 121.7(2)
C24 C25 C32 121.2(2)
C27 C26 C25 120.6(2)
C27 C26 H26 119.7
C25 C26 H26 119.7
C24 C23 C22 117.7(2)
C24 C23 C28 120.5(2)
C22 C23 C28 121.7(2)
O1 C22 C27 119.3(2)
O1 C22 C23 123.0(2)
C27 C22 C23 117.7(2)
C23 C24 C25 124.4(2)
C23 C24 H24 117.8
C25 C24 H24 117.8
C31 C28 C30 107.9(3)
C31 C28 C23 112.4(2)
C30 C28 C23 110.9(2)
C31 C28 C29 107.2(2)
C30 C28 C29 109.0(2)
C23 C28 C29 109.4(2)
C28 C29 H29A 109.5
C28 C29 H29B 109.5
H29A C29 H29B 109.5
C28 C29 H29C 109.5
H29A C29 H29C 109.5
H29B C29 H29C 109.5
C28 C30 H30A 109.5
C28 C30 H30B 109.5
H30A C30 H30B 109.5
C28 C30 H30C 109.5
H30A C30 H30C 109.5
H30B C30 H30C 109.5
C28 C31 H31A 109.5
C28 C31 H31B 109.5
H31A C31 H31B 109.5
C28 C31 H31C 109.5
H31A C31 H31C 109.5
H31B C31 H31C 109.5
C33 C32 C25 111.2(2)
C33 C32 C35 108.2(2)
C25 C32 C35 111.4(2)
C33 C32 C34 109.3(2)
C25 C32 C34 107.9(2)
C35 C32 C34 108.8(2)
C32 C33 H33A 109.5
C32 C33 H33B 109.5
H33A C33 H33B 109.5
C32 C33 H33C 109.5
H33A C33 H33C 109.5
H33B C33 H33C 109.5
C32 C34 H34A 109.5
C32 C34 H34B 109.5
H34A C34 H34B 109.5
C32 C34 H34C 109.5
H34A C34 H34C 109.5
H34B C34 H34C 109.5
C32 C35 H35A 109.5
C32 C35 H35B 109.5
H35A C35 H35B 109.5
C32 C35 H35C 109.5
H35A C35 H35C 109.5
H35B C35 H35C 109.5
C37 C36 C41 115.2(2)
C37 C36 B1 122.9(2)
C41 C36 B1 121.7(2)
C39 C40 C41 120.8(3)
C39 C40 H40 119.6
C41 C40 H40 119.6
C45 C46 C47 122.9(3)
C45 C46 H46 118.6
C47 C46 H46 118.6
C43 C42 C47 123.1(2)
C43 C42 H42 118.4
C47 C42 H42 118.4
C40 C41 C36 122.1(2)
C40 C41 H41 119.0
C36 C41 H41 119.0
C44 C45 C46 120.6(3)
C44 C45 H45 119.7
C46 C45 H45 119.7
C44 C43 C42 120.2(3)
C44 C43 H43 119.9
C42 C43 H43 119.9
C38 C37 C36 123.4(2)
C38 C37 H37 118.3
C36 C37 H37 118.3
C37 C38 C39 119.7(3)
C37 C38 H38 120.1
C39 C38 H38 120.1
C40 C39 C38 118.8(2)
C40 C39 H39 120.6
C38 C39 H39 120.6
C45 C44 C43 118.4(2)
C45 C44 H44 120.8
C43 C44 H44 120.8
C50 C49 C48 122.5(2)
C50 C49 H49 118.8
C48 C49 H49 118.8
C49 C48 C53 114.6(2)
C49 C48 B1 126.1(2)
C53 C48 B1 119.2(2)
C52 C53 C48 123.7(2)
C52 C53 H53 118.1
C48 C53 H53 118.1
C53 C52 C51 119.3(2)
C53 C52 H52 120.3
C51 C52 H52 120.3
C51 C50 C49 120.7(2)
C51 C50 H50 119.6
C49 C50 H50 119.6
C50 C51 C52 119.1(2)
C50 C51 H51 120.5
C52 C51 H51 120.5
C58 C59 C54 123.0(2)
C58 C59 H59 118.5
C54 C59 H59 118.5
C55 C54 C59 114.4(2)
C55 C54 B1 122.8(2)
C59 C54 B1 122.3(2)
C56 C55 C54 123.0(2)
C56 C55 H55 118.5
C54 C55 H55 118.5
C56 C57 C58 118.5(2)
C56 C57 H57 120.8
C58 C57 H57 120.8
C57 C56 C55 120.7(2)
C57 C56 H56 119.7
C55 C56 H56 119.7
C59 C58 C57 120.4(2)
C59 C58 H58 119.8
C57 C58 H58 119.8
C60 O2 H2 109.5
O2 C60 H60A 109.5
O2 C60 H60B 109.5
H60A C60 H60B 109.5
O2 C60 H60C 109.5
H60A C60 H60C 109.5
H60B C60 H60C 109.5

loop_
_geom_bond_atom_site_label_1
_geom_bond_atom_site_label_2
_geom_bond_distance
Fe1 O1 1.9704(17)
Fe1 N4 2.225(2)
Fe1 N2 2.232(2)
Fe1 N5 2.238(2)
Fe1 N1 2.281(2)
Fe1 N3 2.342(2)
N3 C9 1.353(3)
N3 C13 1.348(3)
C15 N2 1.492(3)
C15 C16 1.512(3)
C15 H15A 0.9700
C15 H15B 0.9700
N5 C27 1.458(3)
N5 H5A 0.9000
N5 H5B 0.9000
C27 C26 1.385(3)
C27 C22 1.407(3)
C8 N2 1.477(3)
C8 C9 1.506(4)
C8 H8A 0.9700
C8 H8B 0.9700
C47 C46 1.401(4)
C47 C42 1.407(4)
C47 B1 1.657(3)
B1 C54 1.647(4)
B1 C36 1.651(3)
B1 C48 1.658(3)
N2 C7 1.478(3)
N1 C6 1.347(3)
N1 C2 1.355(3)
N4 C16 1.352(3)
N4 C20 1.356(3)
O1 C22 1.335(3)
C16 C17 1.383(3)
C7 C6 1.506(4)
C7 H7A 0.9700
C7 H7B 0.9700
C20 C19 1.392(4)
C20 C21 1.501(4)
C6 C5 1.388(4)
C9 C10 1.384(4)
C13 C12 1.391(4)
C13 C14 1.502(4)
C2 C3 1.397(4)
C2 C1 1.490(4)
C1 H1A 0.9600
C1 H1B 0.9600
C1 H1C 0.9600
C19 C18 1.375(4)
C19 H19 0.9300
C5 C4 1.385(4)
C5 H5 0.9300
C12 C11 1.375(4)
C12 H12 0.9300
C3 C4 1.376(4)
C3 H3 0.9300
C18 C17 1.387(4)
C18 H18 0.9300
C11 C10 1.383(4)
C11 H11 0.9300
C14 H14A 0.9600
C14 H14B 0.9600
C14 H14C 0.9600
C21 H21A 0.9600
C21 H21B 0.9600
C21 H21C 0.9600
C4 H4 0.9300
C10 H10 0.9300
C17 H17 0.9300
C25 C26 1.390(3)
C25 C24 1.398(4)
C25 C32 1.538(3)
C26 H26 0.9300
C23 C24 1.398(3)
C23 C22 1.425(3)
C23 C28 1.537(3)
C24 H24 0.9300
C28 C31 1.535(4)
C28 C30 1.532(4)
C28 C29 1.537(4)
C29 H29A 0.9600
C29 H29B 0.9600
C29 H29C 0.9600
C30 H30A 0.9600
C30 H30B 0.9600
C30 H30C 0.9600
C31 H31A 0.9600
C31 H31B 0.9600
C31 H31C 0.9600
C32 C33 1.527(4)
C32 C35 1.535(4)
C32 C34 1.540(4)
C33 H33A 0.9600
C33 H33B 0.9600
C33 H33C 0.9600
C34 H34A 0.9600
C34 H34B 0.9600
C34 H34C 0.9600
C35 H35A 0.9600
C35 H35B 0.9600
C35 H35C 0.9600
C36 C37 1.398(4)
C36 C41 1.406(3)
C40 C39 1.383(4)
C40 C41 1.394(4)
C40 H40 0.9300
C46 C45 1.396(4)
C46 H46 0.9300
C42 C43 1.390(4)
C42 H42 0.9300
C41 H41 0.9300
C45 C44 1.380(4)
C45 H45 0.9300
C43 C44 1.390(4)
C43 H43 0.9300
C37 C38 1.392(4)
C37 H37 0.9300
C38 C39 1.389(4)
C38 H38 0.9300
C39 H39 0.9300
C44 H44 0.9300
C49 C50 1.397(4)
C49 C48 1.402(3)
C49 H49 0.9300
C48 C53 1.406(3)
C53 C52 1.390(4)
C53 H53 0.9300
C52 C51 1.392(4)
C52 H52 0.9300
C50 C51 1.374(4)
C50 H50 0.9300
C51 H51 0.9300
C59 C58 1.388(4)
C59 C54 1.412(3)
C59 H59 0.9300
C54 C55 1.407(3)
C55 C56 1.390(4)
C55 H55 0.9300
C57 C56 1.382(4)
C57 C58 1.389(4)
C57 H57 0.9300
C56 H56 0.9300
C58 H58 0.9300
O2 C60 1.410(4)
O2 H2 0.8200
C60 H60A 0.9600
C60 H60B 0.9600
C60 H60C 0.9600
